data_7000831
loop_
_publ_author_name
'Alexander, Sean G.'
'Cole, Marcus L.'
'Forsyth, Craig M.'
'Furfari, Samantha K.'
'Konstas, Kristina'

_publ_section_title
;
 Bulky triazenide complexes of alumino- and gallohydrides
;
_journal_issue 13
_journal_name_full 'Dalton Transactions'
_journal_page_first 2326
_journal_page_last 2336
_journal_paper_doi 10.1039/b817397d
_journal_year 2009
_chemical_compound_source THF
_chemical_formula_moiety 'C37 H47 Ga Li N3 O'
_chemical_formula_sum 'C37 H47 Ga Li N3 O'
_chemical_formula_weight 626.44
_chemical_melting_point 398
_chemical_name_common (Li(THF)(mu-H)(mu-DmpN3Mes)GaH2)
_space_group_IT_number 2
_symmetry_cell_setting triclinic
_symmetry_Int_Tables_number 2
_symmetry_space_group_name_Hall '-P 1'
_symmetry_space_group_name_H-M 'P -1'
_atom_sites_solution_hydrogens geom
_atom_sites_solution_primary direct
_atom_sites_solution_secondary difmap
_audit_creation_method SHELXL-97
_cell_angle_alpha 71.856(1)
_cell_angle_beta 84.267(1)
_cell_angle_gamma 85.696(1)
_cell_formula_units_Z 2
_cell_length_a 8.6815(3)
_cell_length_b 12.2606(4)
_cell_length_c 17.0034(6)
_cell_measurement_reflns_used 28145
_cell_measurement_temperature 123(2)
_cell_measurement_theta_max 30.06
_cell_measurement_theta_min 2.36
_cell_volume 1709.41(10)
_computing_cell_refinement 'Bruker Scalepack'
_computing_data_collection 'Bruker AXS Collect Software'
_computing_data_reduction X-Seed
_computing_molecular_graphics 'X-Seed / POV-Ray'
_computing_publication_material 'Microsoft Office 2000'
_computing_structure_refinement 'SHELXL-97 (Sheldrick, 1997)'
_computing_structure_solution 'SHELXS-97 (Sheldrick, 1990)'
_diffrn_ambient_temperature 123(2)
_diffrn_measured_fraction_theta_full 0.983
_diffrn_measured_fraction_theta_max 0.983
_diffrn_measurement_device_type 'Bruker X8 Apex'
_diffrn_measurement_method 'psi and omega scans'
_diffrn_radiation_monochromator graphite
_diffrn_radiation_probe x-ray
_diffrn_radiation_type MoK\a
_diffrn_radiation_wavelength 0.71073
_diffrn_reflns_av_R_equivalents 0.0282
_diffrn_reflns_av_sigmaI/netI 0.0374
_diffrn_reflns_limit_h_max 12
_diffrn_reflns_limit_h_min -11
_diffrn_reflns_limit_k_max 17
_diffrn_reflns_limit_k_min -17
_diffrn_reflns_limit_l_max 18
_diffrn_reflns_limit_l_min -23
_diffrn_reflns_number 28145
_diffrn_reflns_theta_full 30.06
_diffrn_reflns_theta_max 30.06
_diffrn_reflns_theta_min 2.36
_diffrn_source 'fine-focus sealed tube'
_exptl_absorpt_coefficient_mu 0.836
_exptl_absorpt_correction_T_max 0.9361
_exptl_absorpt_correction_T_min 0.8182
_exptl_absorpt_correction_type empirical
_exptl_absorpt_process_details 'Bruker Scalepack'
_exptl_crystal_colour 'pale yellow'
_exptl_crystal_density_diffrn 1.217
_exptl_crystal_density_method 'not measured'
_exptl_crystal_description prism
_exptl_crystal_F_000 664
_exptl_crystal_size_max 0.25
_exptl_crystal_size_mid 0.13
_exptl_crystal_size_min 0.08
_refine_diff_density_max 0.609
_refine_diff_density_min -1.054
_refine_diff_density_rms 0.061
_refine_ls_extinction_method none
_refine_ls_goodness_of_fit_ref 0.977
_refine_ls_hydrogen_treatment mixed
_refine_ls_matrix_type full
_refine_ls_number_parameters 409
_refine_ls_number_reflns 9855
_refine_ls_number_restraints 0
_refine_ls_restrained_S_all 0.977
_refine_ls_R_factor_all 0.0636
_refine_ls_R_factor_gt 0.0442
_refine_ls_shift/su_max 0.001
_refine_ls_shift/su_mean 0.000
_refine_ls_structure_factor_coef Fsqd
_refine_ls_weighting_details 'calc w=1/[\s^2^(Fo^2^)+(0.0608P)^2^+0.9356P] where P=(Fo^2^+2Fc^2^)/3'
_refine_ls_weighting_scheme calc
_refine_ls_wR_factor_gt 0.1084
_refine_ls_wR_factor_ref 0.1196
_reflns_number_gt 7634
_reflns_number_total 9855
_reflns_threshold_expression >2sigma(I)
_cod_data_source_file b817397d.txt
_cod_data_source_block Compound6
_cod_database_code 7000831

loop_
_symmetry_equiv_pos_as_xyz
'x, y, z'
'-x, -y, -z'

loop_
_atom_site_label
_atom_site_type_symbol
_atom_site_fract_x
_atom_site_fract_y
_atom_site_fract_z
_atom_site_U_iso_or_equiv
_atom_site_adp_type
_atom_site_occupancy
_atom_site_symmetry_multiplicity
_atom_site_calc_flag
_atom_site_refinement_flags
_atom_site_disorder_assembly
_atom_site_disorder_group
Ga1 Ga 0.09244(3) 0.55138(2) 0.378451(14) 0.03646(9) Uani 1 1 d . . .
O1 O -0.01453(16) 0.82643(13) 0.41365(9) 0.0352(3) Uani 1 1 d . . .
N1 N -0.13268(15) 0.70591(11) 0.25791(8) 0.0164(3) Uani 1 1 d . . .
N2 N -0.08255(15) 0.62146(11) 0.22930(8) 0.0171(3) Uani 1 1 d . . .
N3 N 0.02397(16) 0.55286(12) 0.27013(8) 0.0195(3) Uani 1 1 d . . .
C1 C -0.24427(18) 0.77586(13) 0.20610(10) 0.0178(3) Uani 1 1 d . . .
C2 C -0.36967(19) 0.82451(14) 0.24491(10) 0.0197(3) Uani 1 1 d . . .
C3 C -0.4870(2) 0.88818(16) 0.19756(11) 0.0285(4) Uani 1 1 d . . .
H3 H -0.5731 0.9194 0.2239 0.034 Uiso 1 1 calc R . .
C4 C -0.4795(2) 0.90636(18) 0.11281(12) 0.0328(4) Uani 1 1 d . . .
H4 H -0.5616 0.9474 0.0813 0.039 Uiso 1 1 calc R . .
C5 C -0.3509(2) 0.86411(16) 0.07427(11) 0.0280(4) Uani 1 1 d . . .
H5 H -0.3444 0.8792 0.0158 0.034 Uiso 1 1 calc R . .
C6 C -0.23094(19) 0.80011(14) 0.11908(10) 0.0206(3) Uani 1 1 d . . .
C7 C -0.37908(18) 0.81230(14) 0.33562(10) 0.0187(3) Uani 1 1 d . . .
C8 C -0.41262(18) 0.70701(14) 0.39591(10) 0.0201(3) Uani 1 1 d . . .
C9 C -0.4215(2) 0.70053(15) 0.47961(11) 0.0233(3) Uani 1 1 d . . .
H9 H -0.4426 0.6290 0.5204 0.028 Uiso 1 1 calc R . .
C10 C -0.40056(19) 0.79475(16) 0.50548(10) 0.0238(3) Uani 1 1 d . . .
C11 C -0.3709(2) 0.89852(15) 0.44502(11) 0.0241(3) Uani 1 1 d . . .
H11 H -0.3591 0.9644 0.4616 0.029 Uiso 1 1 calc R . .
C12 C -0.3579(2) 0.90908(14) 0.36049(11) 0.0222(3) Uani 1 1 d . . .
C13 C -0.4413(2) 0.60185(16) 0.37260(12) 0.0276(4) Uani 1 1 d . . .
H13A H -0.3723 0.5379 0.4012 0.041 Uiso 1 1 calc R . .
H13B H -0.4207 0.6179 0.3124 0.041 Uiso 1 1 calc R . .
H13C H -0.5493 0.5814 0.3889 0.041 Uiso 1 1 calc R . .
C14 C -0.4074(2) 0.78320(19) 0.59683(12) 0.0336(4) Uani 1 1 d . . .
H14A H -0.3057 0.7558 0.6176 0.050 Uiso 1 1 calc R . .
H14B H -0.4852 0.7282 0.6273 0.050 Uiso 1 1 calc R . .
H14C H -0.4356 0.8582 0.6048 0.050 Uiso 1 1 calc R . .
C15 C -0.3197(3) 1.02349(16) 0.29769(12) 0.0331(4) Uani 1 1 d . . .
H15A H -0.4143 1.0616 0.2728 0.050 Uiso 1 1 calc R . .
H15B H -0.2440 1.0111 0.2541 0.050 Uiso 1 1 calc R . .
H15C H -0.2760 1.0719 0.3254 0.050 Uiso 1 1 calc R . .
C16 C -0.08979(19) 0.76944(14) 0.07113(10) 0.0207(3) Uani 1 1 d . . .
C17 C 0.0446(2) 0.82918(15) 0.06267(11) 0.0249(3) Uani 1 1 d . . .
C18 C 0.1720(2) 0.80679(17) 0.01194(12) 0.0293(4) Uani 1 1 d . . .
H18 H 0.2633 0.8477 0.0059 0.035 Uiso 1 1 calc R . .
C19 C 0.1683(2) 0.72638(17) -0.02984(11) 0.0291(4) Uani 1 1 d . . .
C20 C 0.0349(2) 0.66679(16) -0.02008(11) 0.0273(4) Uani 1 1 d . . .
H20 H 0.0316 0.6110 -0.0480 0.033 Uiso 1 1 calc R . .
C21 C -0.0952(2) 0.68678(15) 0.02990(10) 0.0231(3) Uani 1 1 d . . .
C22 C 0.0558(2) 0.91665(18) 0.10760(13) 0.0331(4) Uani 1 1 d . . .
H22A H 0.0714 0.8769 0.1661 0.050 Uiso 1 1 calc R . .
H22B H -0.0402 0.9648 0.1038 0.050 Uiso 1 1 calc R . .
H22C H 0.1435 0.9650 0.0821 0.050 Uiso 1 1 calc R . .
C23 C 0.3086(3) 0.7035(2) -0.08372(14) 0.0416(5) Uani 1 1 d . . .
H23A H 0.3800 0.6473 -0.0492 0.062 Uiso 1 1 calc R . .
H23B H 0.3611 0.7753 -0.1109 0.062 Uiso 1 1 calc R . .
H23C H 0.2756 0.6732 -0.1260 0.062 Uiso 1 1 calc R . .
C24 C -0.2355(2) 0.61768(17) 0.04120(12) 0.0304(4) Uani 1 1 d . . .
H24A H -0.2189 0.5657 0.0072 0.046 Uiso 1 1 calc R . .
H24B H -0.3259 0.6695 0.0240 0.046 Uiso 1 1 calc R . .
H24C H -0.2535 0.5727 0.0998 0.046 Uiso 1 1 calc R . .
C25 C 0.07017(19) 0.45688(14) 0.23978(10) 0.0200(3) Uani 1 1 d . . .
C26 C 0.2215(2) 0.45159(15) 0.20383(10) 0.0235(3) Uani 1 1 d . . .
C27 C 0.2715(2) 0.35255(16) 0.18232(11) 0.0273(4) Uani 1 1 d . . .
H27 H 0.3742 0.3475 0.1581 0.033 Uiso 1 1 calc R . .
C28 C 0.1771(2) 0.26252(16) 0.19508(11) 0.0290(4) Uani 1 1 d . . .
C29 C 0.0267(2) 0.27053(16) 0.23052(11) 0.0275(4) Uani 1 1 d . . .
H29 H -0.0396 0.2089 0.2395 0.033 Uiso 1 1 calc R . .
C30 C -0.0286(2) 0.36755(15) 0.25320(10) 0.0228(3) Uani 1 1 d . . .
C31 C 0.3268(2) 0.54891(19) 0.18806(14) 0.0360(4) Uani 1 1 d . . .
H31A H 0.2785 0.6194 0.1524 0.054 Uiso 1 1 calc R . .
H31B H 0.4257 0.5310 0.1605 0.054 Uiso 1 1 calc R . .
H31C H 0.3451 0.5600 0.2410 0.054 Uiso 1 1 calc R . .
C32 C 0.2338(3) 0.15639(18) 0.17097(14) 0.0412(5) Uani 1 1 d . . .
H32A H 0.3342 0.1702 0.1385 0.062 Uiso 1 1 calc R . .
H32B H 0.1586 0.1393 0.1376 0.062 Uiso 1 1 calc R . .
H32C H 0.2453 0.0911 0.2212 0.062 Uiso 1 1 calc R . .
C33 C -0.1914(2) 0.37299(17) 0.29264(13) 0.0316(4) Uani 1 1 d . . .
H33A H -0.1890 0.3936 0.3437 0.047 Uiso 1 1 calc R . .
H33B H -0.2365 0.2978 0.3058 0.047 Uiso 1 1 calc R . .
H33C H -0.2544 0.4310 0.2540 0.047 Uiso 1 1 calc R . .
C34 C 0.0838(4) 0.9103(3) 0.35987(19) 0.0655(9) Uani 1 1 d . . .
H34A H 0.0246 0.9844 0.3390 0.079 Uiso 1 1 calc R . .
H34B H 0.1267 0.8854 0.3117 0.079 Uiso 1 1 calc R . .
C35 C 0.2089(3) 0.9239(3) 0.40669(19) 0.0676(9) Uani 1 1 d . . .
H35A H 0.2219 1.0064 0.3984 0.081 Uiso 1 1 calc R . .
H35B H 0.3076 0.8903 0.3879 0.081 Uiso 1 1 calc R . .
C36 C 0.1670(3) 0.8641(3) 0.49452(18) 0.0594(7) Uani 1 1 d . . .
H36A H 0.2568 0.8173 0.5210 0.071 Uiso 1 1 calc R . .
H36B H 0.1318 0.9198 0.5247 0.071 Uiso 1 1 calc R . .
C37 C 0.0408(3) 0.7902(3) 0.49512(15) 0.0567(7) Uani 1 1 d . . .
H37A H 0.0792 0.7088 0.5095 0.068 Uiso 1 1 calc R . .
H37B H -0.0442 0.7973 0.5369 0.068 Uiso 1 1 calc R . .
Li1 Li -0.1162(4) 0.7252(3) 0.3723(2) 0.0283(6) Uani 1 1 d . . .
H1A H -0.063(3) 0.564(2) 0.4231(17) 0.059(8) Uiso 1 1 d . . .
H1B H 0.188(4) 0.666(3) 0.363(2) 0.077(10) Uiso 1 1 d . . .
H1C H 0.175(4) 0.436(3) 0.4094(19) 0.067(9) Uiso 1 1 d . . .

loop_
_atom_site_aniso_label
_atom_site_aniso_U_11
_atom_site_aniso_U_22
_atom_site_aniso_U_33
_atom_site_aniso_U_23
_atom_site_aniso_U_13
_atom_site_aniso_U_12
Ga1 0.03294(13) 0.05084(16) 0.03555(13) -0.02809(11) -0.02078(9) 0.02426(10)
O1 0.0285(7) 0.0394(8) 0.0436(8) -0.0190(7) -0.0089(6) -0.0028(6)
N1 0.0157(6) 0.0157(6) 0.0172(6) -0.0043(5) -0.0029(5) 0.0029(5)
N2 0.0161(6) 0.0161(6) 0.0172(6) -0.0031(5) -0.0012(5) 0.0015(5)
N3 0.0190(6) 0.0198(7) 0.0198(6) -0.0070(5) -0.0041(5) 0.0063(5)
C1 0.0176(7) 0.0157(7) 0.0187(7) -0.0034(6) -0.0034(5) 0.0021(6)
C2 0.0204(7) 0.0169(7) 0.0195(7) -0.0031(6) -0.0025(6) 0.0036(6)
C3 0.0258(9) 0.0301(9) 0.0262(9) -0.0065(7) -0.0036(7) 0.0124(7)
C4 0.0320(10) 0.0358(10) 0.0259(9) -0.0050(8) -0.0098(7) 0.0181(8)
C5 0.0326(9) 0.0289(9) 0.0183(8) -0.0029(7) -0.0059(7) 0.0103(7)
C6 0.0224(8) 0.0185(8) 0.0189(7) -0.0037(6) -0.0015(6) 0.0028(6)
C7 0.0158(7) 0.0182(7) 0.0208(7) -0.0052(6) -0.0006(6) 0.0033(6)
C8 0.0161(7) 0.0200(8) 0.0225(8) -0.0045(6) -0.0013(6) 0.0001(6)
C9 0.0212(8) 0.0219(8) 0.0219(8) -0.0006(6) 0.0006(6) -0.0003(6)
C10 0.0179(7) 0.0315(9) 0.0210(8) -0.0080(7) 0.0002(6) 0.0029(7)
C11 0.0219(8) 0.0248(9) 0.0269(8) -0.0114(7) 0.0020(6) 0.0004(7)
C12 0.0222(8) 0.0197(8) 0.0235(8) -0.0068(6) 0.0016(6) 0.0022(6)
C13 0.0263(9) 0.0229(9) 0.0333(9) -0.0077(7) 0.0001(7) -0.0057(7)
C14 0.0352(10) 0.0424(11) 0.0227(9) -0.0112(8) 0.0010(7) 0.0033(9)
C15 0.0446(11) 0.0197(9) 0.0318(10) -0.0063(7) 0.0082(8) -0.0041(8)
C16 0.0233(8) 0.0197(8) 0.0160(7) -0.0021(6) -0.0017(6) 0.0032(6)
C17 0.0279(9) 0.0226(8) 0.0220(8) -0.0047(7) -0.0006(6) 0.0016(7)
C18 0.0273(9) 0.0301(10) 0.0275(9) -0.0056(8) 0.0026(7) -0.0029(7)
C19 0.0278(9) 0.0326(10) 0.0238(8) -0.0067(7) 0.0043(7) 0.0017(7)
C20 0.0315(9) 0.0281(9) 0.0223(8) -0.0095(7) -0.0002(7) 0.0034(7)
C21 0.0251(8) 0.0245(8) 0.0185(7) -0.0054(6) -0.0028(6) 0.0034(7)
C22 0.0366(10) 0.0305(10) 0.0335(10) -0.0124(8) 0.0028(8) -0.0071(8)
C23 0.0342(11) 0.0516(14) 0.0393(11) -0.0191(10) 0.0118(9) -0.0007(10)
C24 0.0296(9) 0.0327(10) 0.0310(9) -0.0132(8) -0.0002(7) -0.0021(8)
C25 0.0224(8) 0.0201(8) 0.0166(7) -0.0055(6) -0.0043(6) 0.0065(6)
C26 0.0229(8) 0.0253(9) 0.0215(8) -0.0073(7) -0.0037(6) 0.0062(7)
C27 0.0258(9) 0.0312(10) 0.0236(8) -0.0098(7) -0.0004(7) 0.0104(7)
C28 0.0392(10) 0.0232(9) 0.0233(8) -0.0081(7) -0.0036(7) 0.0116(8)
C29 0.0353(10) 0.0213(8) 0.0254(8) -0.0069(7) -0.0024(7) 0.0006(7)
C30 0.0258(8) 0.0204(8) 0.0207(7) -0.0052(6) -0.0015(6) 0.0029(6)
C31 0.0260(9) 0.0403(11) 0.0434(11) -0.0171(9) 0.0044(8) -0.0032(8)
C32 0.0561(14) 0.0293(10) 0.0389(11) -0.0166(9) -0.0012(10) 0.0157(10)
C33 0.0273(9) 0.0283(10) 0.0388(10) -0.0120(8) 0.0067(8) -0.0044(7)
C34 0.080(2) 0.0525(16) 0.0606(17) 0.0013(13) -0.0312(15) -0.0289(15)
C35 0.0475(15) 0.096(2) 0.0623(18) -0.0205(17) -0.0032(13) -0.0367(16)
C36 0.0375(13) 0.086(2) 0.0593(16) -0.0236(15) -0.0169(12) -0.0084(13)
C37 0.0638(17) 0.082(2) 0.0344(12) -0.0260(13) -0.0041(11) -0.0288(15)
Li1 0.0283(16) 0.0304(17) 0.0301(16) -0.0148(13) -0.0057(12) 0.0024(13)

loop_
_atom_type_symbol
_atom_type_description
_atom_type_scat_dispersion_real
_atom_type_scat_dispersion_imag
_atom_type_scat_source
C C 0.0033 0.0016 'International Tables Vol C Tables 4.2.6.8 and 6.1.1.4'
H H 0.0000 0.0000 'International Tables Vol C Tables 4.2.6.8 and 6.1.1.4'
Li Li -0.0003 0.0001 'International Tables Vol C Tables 4.2.6.8 and 6.1.1.4'
N N 0.0061 0.0033 'International Tables Vol C Tables 4.2.6.8 and 6.1.1.4'
Ga Ga 0.2307 1.6083 'International Tables Vol C Tables 4.2.6.8 and 6.1.1.4'
O O 0.0106 0.0060 'International Tables Vol C Tables 4.2.6.8 and 6.1.1.4'

loop_
_geom_angle_atom_site_label_1
_geom_angle_atom_site_label_2
_geom_angle_atom_site_label_3
_geom_angle
_geom_angle_site_symmetry_1
_geom_angle_site_symmetry_3
_geom_angle_publ_flag
C34 O1 C37 108.93(18) . . ?
C34 O1 Li1 120.78(18) . . ?
C37 O1 Li1 122.01(18) . . ?
N2 N1 C1 109.34(12) . . ?
N2 N1 Li1 129.93(13) . . ?
C1 N1 Li1 118.75(13) . . ?
N3 N2 N1 115.29(13) . . ?
N2 N3 C25 113.79(13) . . ?
N2 N3 Ga1 126.32(10) . . ?
C25 N3 Ga1 118.66(10) . . ?
C2 C1 C6 119.91(14) . . ?
C2 C1 N1 117.21(14) . . ?
C6 C1 N1 122.85(14) . . ?
C3 C2 C1 119.43(15) . . ?
C3 C2 C7 118.80(14) . . ?
C1 C2 C7 121.75(14) . . ?
C4 C3 C2 120.84(16) . . ?
C3 C4 C5 119.34(16) . . ?
C4 C5 C6 121.76(16) . . ?
C5 C6 C1 118.45(15) . . ?
C5 C6 C16 117.68(15) . . ?
C1 C6 C16 123.68(14) . . ?
C8 C7 C12 119.70(15) . . ?
C8 C7 C2 121.16(14) . . ?
C12 C7 C2 119.12(15) . . ?
C8 C7 Li1 77.16(12) . . ?
C12 C7 Li1 93.20(13) . . ?
C2 C7 Li1 101.13(12) . . ?
C9 C8 C7 118.87(15) . . ?
C9 C8 C13 119.29(15) . . ?
C7 C8 C13 121.84(15) . . ?
C9 C8 Li1 95.18(13) . . ?
C7 C8 Li1 70.76(12) . . ?
C13 C8 Li1 104.61(12) . . ?
C10 C9 C8 122.36(16) . . ?
C9 C10 C11 117.92(16) . . ?
C9 C10 C14 120.60(17) . . ?
C11 C10 C14 121.47(17) . . ?
C10 C11 C12 121.97(16) . . ?
C11 C12 C7 119.15(16) . . ?
C11 C12 C15 119.48(16) . . ?
C7 C12 C15 121.37(15) . . ?
C17 C16 C21 120.06(15) . . ?
C17 C16 C6 119.44(15) . . ?
C21 C16 C6 120.34(16) . . ?
C18 C17 C16 119.12(17) . . ?
C18 C17 C22 119.37(17) . . ?
C16 C17 C22 121.51(16) . . ?
C19 C18 C17 121.64(18) . . ?
C20 C19 C18 118.60(16) . . ?
C20 C19 C23 121.08(18) . . ?
C18 C19 C23 120.32(19) . . ?
C19 C20 C21 121.56(17) . . ?
C20 C21 C16 119.01(17) . . ?
C20 C21 C24 119.95(16) . . ?
C16 C21 C24 121.01(15) . . ?
C30 C25 C26 121.39(15) . . ?
C30 C25 N3 120.44(14) . . ?
C26 C25 N3 117.90(15) . . ?
C25 C26 C27 117.86(17) . . ?
C25 C26 C31 121.28(16) . . ?
C27 C26 C31 120.86(16) . . ?
C28 C27 C26 122.22(16) . . ?
C27 C28 C29 118.62(16) . . ?
C27 C28 C32 121.22(18) . . ?
C29 C28 C32 120.16(19) . . ?
C28 C29 C30 121.33(18) . . ?
C25 C30 C29 118.58(16) . . ?
C25 C30 C33 121.32(15) . . ?
C29 C30 C33 120.10(17) . . ?
O1 C34 C35 108.1(2) . . ?
C34 C35 C36 107.3(2) . . ?
C37 C36 C35 105.5(2) . . ?
O1 C37 C36 107.9(2) . . ?
O1 Li1 N1 135.66(19) . . ?
O1 Li1 C7 108.23(14) . . ?
N1 Li1 C7 76.81(11) . . ?
O1 Li1 C8 121.31(15) . . ?
N1 Li1 C8 86.86(12) . . ?
C7 Li1 C8 32.07(7) . . ?

loop_
_geom_bond_atom_site_label_1
_geom_bond_atom_site_label_2
_geom_bond_distance
_geom_bond_site_symmetry_2
_geom_bond_publ_flag
Ga1 N3 1.9855(14) . ?
O1 C34 1.419(3) . ?
O1 C37 1.437(3) . ?
O1 Li1 1.909(3) . ?
N1 N2 1.3045(18) . ?
N1 C1 1.4232(19) . ?
N1 Li1 2.052(3) . ?
N2 N3 1.3010(18) . ?
N3 C25 1.441(2) . ?
C1 C2 1.407(2) . ?
C1 C6 1.410(2) . ?
C2 C3 1.396(2) . ?
C2 C7 1.497(2) . ?
C3 C4 1.383(3) . ?
C4 C5 1.386(3) . ?
C5 C6 1.394(2) . ?
C6 C16 1.493(2) . ?
C7 C8 1.405(2) . ?
C7 C12 1.408(2) . ?
C7 Li1 2.499(4) . ?
C8 C9 1.395(2) . ?
C8 C13 1.506(2) . ?
C8 Li1 2.580(4) . ?
C9 C10 1.387(3) . ?
C10 C11 1.387(3) . ?
C10 C14 1.511(2) . ?
C11 C12 1.396(2) . ?
C12 C15 1.511(3) . ?
C16 C17 1.395(3) . ?
C16 C21 1.406(2) . ?
C17 C18 1.398(2) . ?
C17 C22 1.511(3) . ?
C18 C19 1.387(3) . ?
C19 C20 1.384(3) . ?
C19 C23 1.512(3) . ?
C20 C21 1.398(2) . ?
C21 C24 1.499(3) . ?
C25 C30 1.391(3) . ?
C25 C26 1.398(2) . ?
C26 C27 1.401(2) . ?
C26 C31 1.499(3) . ?
C27 C28 1.374(3) . ?
C28 C29 1.392(3) . ?
C28 C32 1.516(3) . ?
C29 C30 1.399(2) . ?
C30 C33 1.508(2) . ?
C34 C35 1.457(4) . ?
C35 C36 1.466(4) . ?
C36 C37 1.471(4) . ?
